data_4316615
loop_
_publ_author_name
'Wei-Qiang Zhang'
'Adrian C. Whitwood'
'Ian J. S. Fairlamb'
'Jason M. Lynam'

_publ_contact_author_address
;Department of Chemistry
University of York
Heslington
York
YO10 5DD
UK        
;
_publ_contact_author_email jml12@york.ac.uk
_publ_contact_author_fax +44(0)1904432516
_publ_contact_author_name 'Jason M Lynam'
_publ_contact_author_phone +44(0)1904432534
_publ_section_title
;
 Group 6 Carbon Monoxide-Releasing Metal Complexes with
 Biologically-Compatible Leaving Groups
;
_journal_name_full 'Inorganic Chemistry'
_journal_page_first 8941
_journal_page_last 8952
_journal_paper_doi 10.1021/ic101230j
_journal_volume 49
_journal_year 2010
_chemical_formula_moiety 'C9 H9 Cr N O7'
_chemical_formula_sum 'C9 H9 Cr N O7'
_chemical_formula_weight 295.17
_chemical_name_systematic
; 
 ? 
;
_space_group_IT_number 9
_symmetry_cell_setting monoclinic
_symmetry_space_group_name_Hall 'C -2yc'
_symmetry_space_group_name_H-M 'C 1 c 1'
_atom_sites_solution_hydrogens geom
_atom_sites_solution_primary direct
_atom_sites_solution_secondary difmap
_audit_creation_method SHELXL-97
_cell_angle_alpha 90.00
_cell_angle_beta 115.838(2)
_cell_angle_gamma 90.00
_cell_formula_units_Z 4
_cell_length_a 12.8978(12)
_cell_length_b 15.4219(14)
_cell_length_c 6.8108(6)
_cell_measurement_reflns_used 5563
_cell_measurement_temperature 110(2)
_cell_measurement_theta_max 30.01
_cell_measurement_theta_min 2.20
_cell_volume 1219.29(19)
_computing_cell_refinement 'Bruker SMART'
_computing_data_collection 'Bruker SMART'
_computing_data_reduction 'Bruker SAINT'
_computing_molecular_graphics 'Bruker SHELXTL'
_computing_publication_material 'Bruker SHELXTL'
_computing_structure_refinement 'SHELXL-97 (Sheldrick, 1997)'
_computing_structure_solution 'SHELXS-97 (Sheldrick, 1997)'
_diffrn_ambient_temperature 110(2)
_diffrn_measured_fraction_theta_full 0.992
_diffrn_measured_fraction_theta_max 0.992
_diffrn_measurement_device_type 'CCD area detector'
_diffrn_measurement_method 'phi and omega scans'
_diffrn_radiation_monochromator graphite
_diffrn_radiation_source 'fine-focus sealed tube'
_diffrn_radiation_type MoK\a
_diffrn_radiation_wavelength 0.71073
_diffrn_reflns_av_R_equivalents 0.0145
_diffrn_reflns_av_sigmaI/netI 0.0301
_diffrn_reflns_limit_h_max 18
_diffrn_reflns_limit_h_min -17
_diffrn_reflns_limit_k_max 21
_diffrn_reflns_limit_k_min -21
_diffrn_reflns_limit_l_max 9
_diffrn_reflns_limit_l_min -9
_diffrn_reflns_number 6761
_diffrn_reflns_theta_full 30.01
_diffrn_reflns_theta_max 30.01
_diffrn_reflns_theta_min 2.20
_exptl_absorpt_coefficient_mu 0.963
_exptl_absorpt_correction_T_max 0.742
_exptl_absorpt_correction_T_min 0.643
_exptl_absorpt_correction_type multi-scan
_exptl_absorpt_process_details 'SADABS v2.03; (Sheldrick)'
_exptl_crystal_colour yellow
_exptl_crystal_density_diffrn 1.608
_exptl_crystal_density_method 'not measured'
_exptl_crystal_description block
_exptl_crystal_F_000 600
_exptl_crystal_size_max 0.40
_exptl_crystal_size_mid 0.36
_exptl_crystal_size_min 0.31
_refine_diff_density_max 0.294
_refine_diff_density_min -0.159
_refine_diff_density_rms 0.046
_refine_ls_abs_structure_details 'Flack H D (1983), Acta Cryst. A39, 876-881'
_refine_ls_abs_structure_Flack 0.023(9)
_refine_ls_extinction_method none
_refine_ls_goodness_of_fit_ref 1.076
_refine_ls_hydrogen_treatment mixed
_refine_ls_matrix_type full
_refine_ls_number_parameters 172
_refine_ls_number_reflns 3393
_refine_ls_number_restraints 2
_refine_ls_restrained_S_all 1.075
_refine_ls_R_factor_all 0.0195
_refine_ls_R_factor_gt 0.0193
_refine_ls_shift/su_max 0.000
_refine_ls_shift/su_mean 0.000
_refine_ls_structure_factor_coef Fsqd
_refine_ls_weighting_details 'calc w=1/[\s^2^(Fo^2^)+(0.0247P)^2^+0.0942P] where P=(Fo^2^+2Fc^2^)/3'
_refine_ls_weighting_scheme calc
_refine_ls_wR_factor_gt 0.0506
_refine_ls_wR_factor_ref 0.0507
_reflns_number_gt 3360
_reflns_number_total 3393
_reflns_threshold_expression >2sigma(I)
_cod_data_source_file ic101230j_si_002_2.cif
_cod_data_source_block Complex_1-Cr-a
_cod_depositor_comments
;
The following automatic conversions were performed:

'_symmetry_cell_setting' value 'Monoclinic' changed to 'monoclinic'
according to the built-in table from CIF Core dictionary named
'cif_core.dic' version 2.4.1 from 2010-06-29.

Automatic conversion script
Id: cif_fix_values 1646 2011-03-28 12:23:43Z adriana 
;
_cod_database_code 4316615

loop_
_symmetry_equiv_pos_as_xyz
'x, y, z'
'x, -y, z+1/2'
'x+1/2, y+1/2, z'
'x+1/2, -y+1/2, z+1/2'

loop_
_atom_site_label
_atom_site_type_symbol
_atom_site_fract_x
_atom_site_fract_y
_atom_site_fract_z
_atom_site_U_iso_or_equiv
_atom_site_adp_type
_atom_site_occupancy
_atom_site_symmetry_multiplicity
_atom_site_calc_flag
_atom_site_refinement_flags
_atom_site_disorder_assembly
_atom_site_disorder_group
C1 C -0.05416(11) 0.22922(8) 0.6894(2) 0.0195(2) Uani 1 1 d . . .
C2 C 0.14338(11) 0.27047(8) 0.7095(2) 0.0199(2) Uani 1 1 d . . .
C3 C 0.12477(11) 0.14085(9) 0.9638(2) 0.0178(2) Uani 1 1 d . . .
C4 C -0.03399(12) 0.06424(9) 0.6201(2) 0.0209(2) Uani 1 1 d . . .
C5 C -0.01641(11) 0.18267(9) 0.3504(2) 0.0182(2) Uani 1 1 d . . .
C6 C 0.30066(10) 0.13146(8) 0.6600(2) 0.0165(2) Uani 1 1 d . . .
H6A H 0.3405 0.1483 0.8156 0.020 Uiso 1 1 calc R . .
H6B H 0.2840 0.1851 0.5715 0.020 Uiso 1 1 calc R . .
C7 C 0.37952(10) 0.07442(8) 0.60503(19) 0.0161(2) Uani 1 1 d . . .
C8 C 0.56463(11) 0.06536(10) 0.6141(2) 0.0248(3) Uani 1 1 d . . .
H8A H 0.5354 0.0700 0.4539 0.030 Uiso 1 1 calc R . .
H8B H 0.5729 0.0032 0.6542 0.030 Uiso 1 1 calc R . .
C9 C 0.67810(13) 0.11035(13) 0.7258(3) 0.0344(3) Uani 1 1 d . . .
H9A H 0.6691 0.1716 0.6833 0.052 Uiso 1 1 calc R . .
H9B H 0.7339 0.0831 0.6832 0.052 Uiso 1 1 calc R . .
H9C H 0.7058 0.1058 0.8842 0.052 Uiso 1 1 calc R . .
Cr1 Cr 0.059161(15) 0.164103(11) 0.660493(18) 0.01432(5) Uani 1 1 d . . .
N1 N 0.19157(9) 0.08855(7) 0.61967(18) 0.01582(19) Uani 1 1 d . . .
H1A H 0.1613(15) 0.0687(12) 0.488(3) 0.023(4) Uiso 1 1 d . . .
H1B H 0.2096(15) 0.0447(13) 0.703(3) 0.020(4) Uiso 1 1 d . . .
O1 O -0.12347(9) 0.27106(7) 0.70659(17) 0.0287(2) Uani 1 1 d . . .
O2 O 0.18705(11) 0.33693(6) 0.74389(19) 0.0305(2) Uani 1 1 d . . .
O3 O 0.15623(9) 0.12616(7) 1.14533(16) 0.0250(2) Uani 1 1 d . . .
O4 O -0.09352(10) 0.00653(8) 0.6012(2) 0.0342(3) Uani 1 1 d . . .
O5 O -0.06658(9) 0.19264(7) 0.16720(16) 0.0255(2) Uani 1 1 d . . .
O6 O 0.34945(8) 0.00848(6) 0.49844(16) 0.02246(18) Uani 1 1 d . . .
O7 O 0.48540(8) 0.10710(6) 0.68410(16) 0.02037(18) Uani 1 1 d . . .

loop_
_atom_site_aniso_label
_atom_site_aniso_U_11
_atom_site_aniso_U_22
_atom_site_aniso_U_33
_atom_site_aniso_U_23
_atom_site_aniso_U_13
_atom_site_aniso_U_12
C1 0.0190(6) 0.0221(6) 0.0158(5) 0.0030(4) 0.0062(4) 0.0014(4)
C2 0.0207(6) 0.0220(6) 0.0175(5) 0.0020(4) 0.0086(5) 0.0025(4)
C3 0.0160(5) 0.0184(5) 0.0200(6) 0.0011(5) 0.0088(5) 0.0012(5)
C4 0.0202(6) 0.0233(6) 0.0198(6) 0.0022(5) 0.0091(5) 0.0015(4)
C5 0.0179(5) 0.0172(5) 0.0202(6) 0.0004(5) 0.0090(5) 0.0026(5)
C6 0.0143(5) 0.0161(5) 0.0193(5) -0.0022(4) 0.0075(4) -0.0009(4)
C7 0.0153(5) 0.0179(5) 0.0148(5) 0.0012(4) 0.0061(4) 0.0008(4)
C8 0.0208(6) 0.0276(6) 0.0309(7) -0.0024(5) 0.0158(5) 0.0033(5)
C9 0.0180(7) 0.0495(9) 0.0369(8) -0.0044(7) 0.0131(6) -0.0015(6)
Cr1 0.01353(8) 0.01586(8) 0.01311(8) 0.00169(7) 0.00538(6) 0.00108(7)
N1 0.0157(5) 0.0160(5) 0.0157(5) 0.0007(4) 0.0068(4) -0.0002(4)
O1 0.0258(5) 0.0355(5) 0.0264(5) 0.0046(4) 0.0129(4) 0.0110(4)
O2 0.0367(6) 0.0224(5) 0.0337(6) -0.0029(4) 0.0166(5) -0.0056(4)
O3 0.0252(5) 0.0320(6) 0.0172(4) 0.0046(4) 0.0088(4) 0.0034(4)
O4 0.0337(6) 0.0291(5) 0.0432(6) -0.0022(5) 0.0201(5) -0.0107(4)
O5 0.0288(5) 0.0270(5) 0.0172(4) 0.0026(4) 0.0068(4) 0.0067(4)
O6 0.0211(4) 0.0220(4) 0.0237(4) -0.0075(4) 0.0092(4) -0.0016(3)
O7 0.0156(4) 0.0212(4) 0.0255(4) -0.0040(4) 0.0100(3) -0.0010(3)

loop_
_atom_type_symbol
_atom_type_description
_atom_type_scat_dispersion_real
_atom_type_scat_dispersion_imag
_atom_type_scat_source
C C 0.0033 0.0016 'International Tables Vol C Tables 4.2.6.8 and 6.1.1.4'
H H 0.0000 0.0000 'International Tables Vol C Tables 4.2.6.8 and 6.1.1.4'
N N 0.0061 0.0033 'International Tables Vol C Tables 4.2.6.8 and 6.1.1.4'
O O 0.0106 0.0060 'International Tables Vol C Tables 4.2.6.8 and 6.1.1.4'
Cr Cr 0.3209 0.6236 'International Tables Vol C Tables 4.2.6.8 and 6.1.1.4'

loop_
_geom_angle_atom_site_label_1
_geom_angle_atom_site_label_2
_geom_angle_atom_site_label_3
_geom_angle
_geom_angle_site_symmetry_1
_geom_angle_site_symmetry_3
_geom_angle_publ_flag
O1 C1 Cr1 178.64(11) . . ?
O2 C2 Cr1 174.26(12) . . ?
O3 C3 Cr1 174.91(12) . . ?
O4 C4 Cr1 176.06(13) . . ?
O5 C5 Cr1 176.33(12) . . ?
N1 C6 C7 112.65(10) . . ?
N1 C6 H6A 109.1 . . ?
C7 C6 H6A 109.1 . . ?
N1 C6 H6B 109.1 . . ?
C7 C6 H6B 109.1 . . ?
H6A C6 H6B 107.8 . . ?
O6 C7 O7 124.42(11) . . ?
O6 C7 C6 124.30(11) . . ?
O7 C7 C6 111.26(10) . . ?
O7 C8 C9 107.48(12) . . ?
O7 C8 H8A 110.2 . . ?
C9 C8 H8A 110.2 . . ?
O7 C8 H8B 110.2 . . ?
C9 C8 H8B 110.2 . . ?
H8A C8 H8B 108.5 . . ?
C8 C9 H9A 109.5 . . ?
C8 C9 H9B 109.5 . . ?
H9A C9 H9B 109.5 . . ?
C8 C9 H9C 109.5 . . ?
H9A C9 H9C 109.5 . . ?
H9B C9 H9C 109.5 . . ?
C1 Cr1 C3 89.14(6) . . ?
C1 Cr1 C4 88.65(6) . . ?
C3 Cr1 C4 87.61(6) . . ?
C1 Cr1 C2 86.04(6) . . ?
C3 Cr1 C2 91.26(6) . . ?
C4 Cr1 C2 174.59(6) . . ?
C1 Cr1 C5 89.44(5) . . ?
C3 Cr1 C5 175.99(6) . . ?
C4 Cr1 C5 88.61(6) . . ?
C2 Cr1 C5 92.38(6) . . ?
C1 Cr1 N1 178.80(5) . . ?
C3 Cr1 N1 92.03(5) . . ?
C4 Cr1 N1 91.68(5) . . ?
C2 Cr1 N1 93.65(5) . . ?
C5 Cr1 N1 89.42(5) . . ?
C6 N1 Cr1 118.34(7) . . ?
C6 N1 H1A 108.5(12) . . ?
Cr1 N1 H1A 107.2(12) . . ?
C6 N1 H1B 105.9(12) . . ?
Cr1 N1 H1B 110.2(12) . . ?
H1A N1 H1B 106.1(17) . . ?
C7 O7 C8 116.38(10) . . ?

loop_
_geom_bond_atom_site_label_1
_geom_bond_atom_site_label_2
_geom_bond_distance
_geom_bond_site_symmetry_2
_geom_bond_publ_flag
C1 O1 1.1491(16) . ?
C1 Cr1 1.8531(13) . ?
C2 O2 1.1435(17) . ?
C2 Cr1 1.9147(13) . ?
C3 O3 1.1437(17) . ?
C3 Cr1 1.8940(13) . ?
C4 O4 1.1455(18) . ?
C4 Cr1 1.8982(14) . ?
C5 O5 1.1383(17) . ?
C5 Cr1 1.9230(13) . ?
C6 N1 1.4684(16) . ?
C6 C7 1.5102(17) . ?
C6 H6A 0.9900 . ?
C6 H6B 0.9900 . ?
C7 O6 1.2108(15) . ?
C7 O7 1.3295(15) . ?
C8 O7 1.4527(15) . ?
C8 C9 1.494(2) . ?
C8 H8A 0.9900 . ?
C8 H8B 0.9900 . ?
C9 H9A 0.9800 . ?
C9 H9B 0.9800 . ?
C9 H9C 0.9800 . ?
Cr1 N1 2.1829(11) . ?
N1 H1A 0.862(19) . ?
N1 H1B 0.85(2) . ?

loop_
_geom_hbond_atom_site_label_D
_geom_hbond_atom_site_label_H
_geom_hbond_atom_site_label_A
_geom_hbond_distance_DH
_geom_hbond_distance_HA
_geom_hbond_distance_DA
_geom_hbond_angle_DHA
_geom_hbond_site_symmetry_A
N1 H1A O3 0.862(19) 2.472(19) 3.1141(15) 131.8(15) 1_554
N1 H1B O6 0.85(2) 2.195(18) 2.9089(14) 142.0(16) 2

loop_
_geom_torsion_atom_site_label_1
_geom_torsion_atom_site_label_2
_geom_torsion_atom_site_label_3
_geom_torsion_atom_site_label_4
_geom_torsion
_geom_torsion_site_symmetry_1
_geom_torsion_site_symmetry_2
_geom_torsion_site_symmetry_3
_geom_torsion_site_symmetry_4
_geom_torsion_publ_flag
N1 C6 C7 O6 14.52(17) . . . . ?
N1 C6 C7 O7 -167.05(10) . . . . ?
C7 C6 N1 Cr1 -174.51(8) . . . . ?
C3 Cr1 N1 C6 -85.33(9) . . . . ?
C4 Cr1 N1 C6 -173.00(9) . . . . ?
C2 Cr1 N1 C6 6.07(9) . . . . ?
C5 Cr1 N1 C6 98.42(9) . . . . ?
O6 C7 O7 C8 7.50(18) . . . . ?
C6 C7 O7 C8 -170.93(11) . . . . ?
C9 C8 O7 C7 -178.51(12) . . . . ?
